data_4105913
loop_
_publ_author_name
'Chuan-Fu Sun'
'Chun-Li Hu'
'Xiang Xu'
'Bing-Ping Yang'
'Jiang-Gao Mao'

_publ_section_title
;
 Explorations of New Second-Order Nonlinear Optical Materials in the
 Potassium Vanadyl Iodate System
;
_journal_name_full 'Journal of the American Chemical Society'
_journal_page_first 5561
_journal_page_last 5572
_journal_paper_doi 10.1021/ja200257a
_journal_volume 133
_journal_year 2011
_chemical_formula_moiety 'H2 I2 K O9 V'
_chemical_formula_sum 'H2 I2 K O9 V'
_chemical_formula_weight 489.86
_chemical_name_systematic
; 
 ? 
;
_space_group_IT_number 19
_symmetry_cell_setting orthorhombic
_symmetry_space_group_name_Hall 'P 2ac 2ab'
_symmetry_space_group_name_H-M 'P 21 21 21'
_atom_sites_solution_hydrogens geom
_atom_sites_solution_primary direct
_atom_sites_solution_secondary difmap
_audit_creation_method SHELXL-97
_cell_angle_alpha 90.00
_cell_angle_beta 90.00
_cell_angle_gamma 90.00
_cell_formula_units_Z 4
_cell_length_a 5.8083(14)
_cell_length_b 8.793(2)
_cell_length_c 16.785(4)
_cell_measurement_reflns_used 2695
_cell_measurement_temperature 293(2)
_cell_measurement_theta_max 27.4835
_cell_measurement_theta_min 2.3161
_cell_volume 857.2(3)
_computing_cell_refinement 'CrystalClear (Rigaku Inc., 2007)'
_computing_data_collection 'CrystalClear (Rigaku Inc., 2007)'
_computing_data_reduction 'CrystalClear (Rigaku Inc., 2007)'
_computing_structure_refinement 'SHELXL-97 (Sheldrick, 1997)'
_computing_structure_solution 'SHELXS-97 (Sheldrick, 1990)'
_diffrn_ambient_temperature 293(2)
_diffrn_detector_area_resol_mean 13.6612
_diffrn_measured_fraction_theta_full 0.993
_diffrn_measured_fraction_theta_max 0.993
_diffrn_measurement_device_type Mercury2
_diffrn_measurement_method CCD_Profile_fitting
_diffrn_radiation_monochromator graphite
_diffrn_radiation_source 'fine-focus sealed tube'
_diffrn_radiation_type MoK\a
_diffrn_radiation_wavelength 0.71073
_diffrn_reflns_av_R_equivalents 0.0497
_diffrn_reflns_av_sigmaI/netI 0.0470
_diffrn_reflns_limit_h_max 7
_diffrn_reflns_limit_h_min -7
_diffrn_reflns_limit_k_max 11
_diffrn_reflns_limit_k_min -11
_diffrn_reflns_limit_l_max 21
_diffrn_reflns_limit_l_min -21
_diffrn_reflns_number 6742
_diffrn_reflns_theta_full 27.48
_diffrn_reflns_theta_max 27.48
_diffrn_reflns_theta_min 3.36
_exptl_absorpt_coefficient_mu 8.867
_exptl_absorpt_correction_T_max 1.0000
_exptl_absorpt_correction_T_min 0.3434
_exptl_absorpt_correction_type multi-scan
_exptl_absorpt_process_details crystalclear
_exptl_crystal_colour Yellow
_exptl_crystal_density_diffrn 3.795
_exptl_crystal_description Platelet
_exptl_crystal_F_000 888
_exptl_crystal_size_max 0.2400
_exptl_crystal_size_mid 0.2200
_exptl_crystal_size_min 0.0500
_refine_diff_density_max 1.024
_refine_diff_density_min -1.395
_refine_diff_density_rms 0.221
_refine_ls_abs_structure_details 'Flack H D (1983), Acta Cryst. A39, 876-881'
_refine_ls_abs_structure_Flack 0.03(4)
_refine_ls_extinction_coef 0.0148(7)
_refine_ls_extinction_expression Fc^*^=kFc[1+0.001xFc^2^\l^3^/sin(2\q)]^-1/4^
_refine_ls_extinction_method SHELXL
_refine_ls_goodness_of_fit_ref 1.061
_refine_ls_hydrogen_treatment constr
_refine_ls_matrix_type full
_refine_ls_number_parameters 119
_refine_ls_number_reflns 1946
_refine_ls_number_restraints 0
_refine_ls_restrained_S_all 1.061
_refine_ls_R_factor_all 0.0308
_refine_ls_R_factor_gt 0.0302
_refine_ls_shift/su_max 0.001
_refine_ls_shift/su_mean 0.000
_refine_ls_structure_factor_coef Fsqd
_refine_ls_weighting_details 'calc w=1/[\s^2^(Fo^2^)+(0.0379P)^2^+0.0000P] where P=(Fo^2^+2Fc^2^)/3'
_refine_ls_weighting_scheme calc
_refine_ls_wR_factor_gt 0.0716
_refine_ls_wR_factor_ref 0.0723
_reflns_number_gt 1913
_reflns_number_total 1946
_reflns_threshold_expression >2sigma(I)
_cod_data_source_file ja200257a_si_002_2.cif
_cod_data_source_block 2
_cod_original_cell_volume 857.3(4)
_cod_database_code 4105913

loop_
_symmetry_equiv_pos_as_xyz
'x, y, z'
'-x+1/2, -y, z+1/2'
'-x, y+1/2, -z+1/2'
'x+1/2, -y+1/2, -z'

loop_
_atom_site_label
_atom_site_type_symbol
_atom_site_fract_x
_atom_site_fract_y
_atom_site_fract_z
_atom_site_U_iso_or_equiv
_atom_site_adp_type
_atom_site_occupancy
_atom_site_symmetry_multiplicity
_atom_site_calc_flag
_atom_site_refinement_flags
K1 K 0.3243(3) 0.6445(2) 0.74289(10) 0.0372(4) Uani 1 1 d .
V1 V -0.2107(2) 0.50614(12) 0.59211(6) 0.0161(2) Uani 1 1 d .
I1 I 0.21194(7) 0.23638(4) 0.59860(2) 0.01727(14) Uani 1 1 d .
I2 I -0.36842(7) 0.87057(4) 0.56506(2) 0.01539(14) Uani 1 1 d .
O1 O 0.0740(9) 0.4095(5) 0.5560(3) 0.0250(11) Uani 1 1 d .
O2 O 0.2957(10) 0.3078(5) 0.6939(3) 0.0285(11) Uani 1 1 d .
O3 O -0.0362(8) 0.1304(5) 0.6250(3) 0.0269(11) Uani 1 1 d .
O4 O -0.4258(9) 0.6829(5) 0.6085(3) 0.0224(10) Uani 1 1 d .
O5 O -0.5318(8) 0.9773(5) 0.6351(3) 0.0257(11) Uani 1 1 d .
O6 O -0.5940(10) 0.8426(5) 0.4896(3) 0.0248(11) Uani 1 1 d .
O7 O -0.3973(9) 0.3887(5) 0.5552(3) 0.0277(11) Uani 1 1 d .
O8 O -0.1839(10) 0.4738(6) 0.6864(3) 0.0317(13) Uani 1 1 d .
O1W O -0.0302(9) 0.8238(5) 0.6708(3) 0.0335(13) Uani 1 1 d .
H1WA H -0.0158 0.9157 0.6859 0.050 Uiso 1 1 d R
H1WB H -0.1612 0.7904 0.6851 0.050 Uiso 1 1 d R

loop_
_atom_site_aniso_label
_atom_site_aniso_U_11
_atom_site_aniso_U_22
_atom_site_aniso_U_33
_atom_site_aniso_U_23
_atom_site_aniso_U_13
_atom_site_aniso_U_12
K1 0.0285(10) 0.0553(10) 0.0276(8) 0.0083(7) 0.0022(7) -0.0011(9)
V1 0.0181(6) 0.0119(4) 0.0182(5) 0.0022(4) 0.0017(5) 0.0013(4)
I1 0.0176(2) 0.0132(2) 0.0210(2) 0.00156(13) 0.00179(16) 0.00156(15)
I2 0.0168(2) 0.01191(19) 0.0174(2) 0.00055(14) -0.00141(15) 0.00129(15)
O1 0.021(2) 0.015(2) 0.039(3) 0.0086(19) 0.009(2) 0.007(2)
O2 0.028(3) 0.032(3) 0.026(2) -0.0055(19) -0.003(2) 0.003(2)
O3 0.019(2) 0.019(2) 0.043(3) 0.005(2) 0.007(2) -0.001(2)
O4 0.024(3) 0.013(2) 0.030(2) 0.0060(17) 0.005(2) 0.0090(18)
O5 0.028(3) 0.026(2) 0.022(2) -0.0065(19) -0.001(2) 0.004(2)
O6 0.032(3) 0.017(2) 0.025(2) 0.0050(17) -0.011(2) -0.006(2)
O7 0.022(3) 0.024(2) 0.037(3) -0.004(2) 0.003(2) -0.003(2)
O8 0.040(3) 0.036(3) 0.020(2) 0.0049(19) 0.003(2) 0.016(3)
O1W 0.039(3) 0.026(3) 0.036(3) 0.004(2) -0.002(3) -0.008(2)

loop_
_atom_type_symbol
_atom_type_description
_atom_type_scat_dispersion_real
_atom_type_scat_dispersion_imag
_atom_type_scat_source
O O 0.0106 0.0060 'International Tables Vol C Tables 4.2.6.8 and 6.1.1.4'
K K 0.2009 0.2494 'International Tables Vol C Tables 4.2.6.8 and 6.1.1.4'
V V 0.3005 0.5294 'International Tables Vol C Tables 4.2.6.8 and 6.1.1.4'
I I -0.4742 1.8119 'International Tables Vol C Tables 4.2.6.8 and 6.1.1.4'
H H 0.0000 0.0000 'International Tables Vol C Tables 4.2.6.8 and 6.1.1.4'

loop_
_geom_angle_atom_site_label_1
_geom_angle_atom_site_label_2
_geom_angle_atom_site_label_3
_geom_angle
_geom_angle_site_symmetry_1
_geom_angle_site_symmetry_3
O4 K1 O3 173.73(16) 1_655 3_556
O4 K1 O5 116.45(16) 1_655 3_546
O3 K1 O5 69.62(15) 3_556 3_546
O4 K1 O2 80.27(16) 1_655 3_656
O3 K1 O2 101.10(15) 3_556 3_656
O5 K1 O2 69.94(14) 3_546 3_656
O4 K1 O1W 88.00(15) 1_655 .
O3 K1 O1W 85.91(16) 3_556 .
O5 K1 O1W 155.51(16) 3_546 .
O2 K1 O1W 116.01(15) 3_656 .
O4 K1 O2 85.77(15) 1_655 .
O3 K1 O2 97.91(15) 3_556 .
O5 K1 O2 73.31(15) 3_546 .
O2 K1 O2 128.94(12) 3_656 .
O1W K1 O2 112.25(15) . .
O4 K1 O8 109.26(14) 1_655 3_556
O3 K1 O8 66.14(14) 3_556 3_556
O5 K1 O8 108.11(15) 3_546 3_556
O2 K1 O8 66.79(15) 3_656 3_556
O1W K1 O8 58.69(14) . 3_556
O2 K1 O8 161.08(16) . 3_556
O4 K1 O8 50.53(12) 1_655 1_655
O3 K1 O8 135.73(14) 3_556 1_655
O5 K1 O8 66.76(14) 3_546 1_655
O2 K1 O8 70.77(15) 3_656 1_655
O1W K1 O8 137.55(15) . 1_655
O2 K1 O8 62.69(14) . 1_655
O8 K1 O8 135.81(12) 3_556 1_655
O4 K1 I1 100.00(13) 1_655 3_656
O3 K1 I1 83.10(11) 3_556 3_656
O5 K1 I1 46.05(10) 3_546 3_656
O2 K1 I1 25.41(10) 3_656 3_656
O1W K1 I1 132.54(11) . 3_656
O2 K1 I1 114.95(12) . 3_656
O8 K1 I1 74.71(11) 3_556 3_656
O8 K1 I1 72.30(10) 1_655 3_656
O4 K1 V1 28.93(9) 1_655 1_655
O3 K1 V1 157.10(12) 3_556 1_655
O5 K1 V1 90.72(12) 3_546 1_655
O2 K1 V1 82.04(11) 3_656 1_655
O1W K1 V1 113.35(12) . 1_655
O2 K1 V1 64.12(11) . 1_655
O8 K1 V1 133.85(11) 3_556 1_655
O8 K1 V1 24.31(8) 1_655 1_655
I1 K1 V1 91.67(5) 3_656 1_655
O4 K1 I2 22.65(9) 1_655 1_655
O3 K1 I2 152.18(12) 3_556 1_655
O5 K1 I2 127.94(12) 3_546 1_655
O2 K1 I2 71.38(10) 3_656 1_655
O1W K1 I2 74.47(11) . 1_655
O2 K1 I2 107.61(11) . 1_655
O8 K1 I2 86.65(10) 3_556 1_655
O8 K1 I2 68.46(9) 1_655 1_655
I1 K1 I2 95.65(4) 3_656 1_655
V1 K1 I2 50.36(3) 1_655 1_655
O4 K1 I2 135.02(11) 1_655 3_546
O3 K1 I2 51.25(11) 3_556 3_546
O5 K1 I2 21.94(10) 3_546 3_546
O2 K1 I2 87.37(10) 3_656 3_546
O1W K1 I2 135.46(12) . 3_546
O2 K1 I2 69.03(10) . 3_546
O8 K1 I2 104.92(10) 3_556 3_546
O8 K1 I2 84.55(9) 1_655 3_546
I1 K1 I2 62.03(3) 3_656 3_546
V1 K1 I2 106.78(5) 1_655 3_546
I2 K1 I2 149.74(5) 1_655 3_546
O8 V1 O7 109.1(3) . .
O8 V1 O1 98.4(2) . .
O7 V1 O1 99.8(2) . .
O8 V1 O4 93.5(2) . .
O7 V1 O4 97.4(2) . .
O1 V1 O4 154.5(2) . .
O8 V1 O6 138.2(2) . 4_566
O7 V1 O6 112.5(2) . 4_566
O1 V1 O6 78.0(2) . 4_566
O4 V1 O6 78.1(2) . 4_566
O8 V1 K1 59.0(2) . 1_455
O7 V1 K1 89.04(19) . 1_455
O1 V1 K1 157.41(16) . 1_455
O4 V1 K1 40.52(14) . 1_455
O6 V1 K1 117.80(15) 4_566 1_455
O3 I1 O2 100.5(3) . .
O3 I1 O1 100.1(2) . .
O2 I1 O1 100.0(2) . .
O3 I1 K1 106.52(17) . 3_646
O2 I1 K1 42.98(17) . 3_646
O1 I1 K1 137.19(17) . 3_646
O5 I2 O4 96.6(2) . .
O5 I2 O6 98.4(2) . .
O4 I2 O6 91.4(2) . .
O5 I2 K1 62.06(16) . 1_455
O4 I2 K1 34.57(15) . 1_455
O6 I2 K1 97.42(16) . 1_455
O5 I2 K1 35.93(16) . 3_556
O4 I2 K1 103.36(16) . 3_556
O6 I2 K1 132.52(16) . 3_556
K1 I2 K1 74.28(3) 1_455 3_556
I1 O1 V1 126.9(3) . .
I1 O2 K1 111.6(2) . 3_646
I1 O2 K1 126.3(2) . .
K1 O2 K1 110.19(17) 3_646 .
I1 O3 K1 131.7(3) . 3_546
I2 O4 V1 121.8(3) . .
I2 O4 K1 122.8(2) . 1_455
V1 O4 K1 110.56(18) . 1_455
I2 O5 K1 122.1(2) . 3_556
I2 O6 V1 128.1(2) . 4_466
V1 O8 K1 119.5(3) . 3_546
V1 O8 K1 96.7(2) . 1_455
K1 O8 K1 94.69(15) 3_546 1_455
K1 O1W H1WA 109.1 . .
K1 O1W H1WB 109.5 . .
H1WA O1W H1WB 109.5 . .

loop_
_geom_bond_atom_site_label_1
_geom_bond_atom_site_label_2
_geom_bond_distance
_geom_bond_site_symmetry_2
K1 O4 2.703(5) 1_655
K1 O3 2.781(5) 3_556
K1 O5 2.794(5) 3_546
K1 O2 2.839(6) 3_656
K1 O1W 2.862(5) .
K1 O2 3.077(5) .
K1 O8 3.234(6) 3_556
K1 O8 3.363(6) 1_655
K1 I1 3.872(2) 3_656
K1 V1 3.896(2) 1_655
K1 I2 4.0059(19) 1_655
K1 I2 4.0323(19) 3_546
V1 O8 1.615(5) .
V1 O7 1.620(5) .
V1 O1 1.955(5) .
V1 O4 2.013(4) .
V1 O6 2.027(5) 4_566
V1 K1 3.896(2) 1_455
I1 O3 1.773(5) .
I1 O2 1.787(5) .
I1 O1 1.863(5) .
I1 K1 3.872(2) 3_646
I2 O5 1.779(5) .
I2 O4 1.835(4) .
I2 O6 1.839(5) .
I2 K1 4.0059(19) 1_455
I2 K1 4.0323(19) 3_556
O2 K1 2.839(6) 3_646
O3 K1 2.781(5) 3_546
O4 K1 2.703(5) 1_455
O5 K1 2.794(5) 3_556
O6 V1 2.027(5) 4_466
O8 K1 3.234(6) 3_546
O8 K1 3.363(6) 1_455
O1W H1WA 0.8500 .
O1W H1WB 0.8500 .

loop_
_geom_hbond_atom_site_label_D
_geom_hbond_atom_site_label_H
_geom_hbond_atom_site_label_A
_geom_hbond_distance_DH
_geom_hbond_distance_HA
_geom_hbond_distance_DA
_geom_hbond_angle_DHA
_geom_hbond_site_symmetry_A
O1W H1WA O3 0.85 2.15 2.804(7) 133.4 1_565
O1W H1WB O2 0.85 2.18 2.747(7) 123.9 3_556
O1W H1WB O4 0.85 2.22 2.812(7) 127.2 .
